data_4067585
loop_
_publ_author_name
'Dzik, Wojciech I.'
'Creusen, Charlotte'
'de Gelder, Ren\'e'
'Peters, Theo P. J.'
'Smits, Jan M. M.'
'de Bruin, Bas'

_publ_contact_author
;
        Dr. B. de Bruin
        Department of Homogeneous Catalysis
        Van 't Hoff Institute for Molecular Sciences
        University of Amsterdam
        Nieuwe Achtergracht 166
        1018 WV Amsterdam
        The Netherlands
;
_publ_section_title
;
 Carbonyl Complexes of Rhodium with N-Donor Ligands: Factors Determining
 the Formation of Terminal versus Bridging Carbonyls
;
_journal_issue 7
_journal_name_full Organometallics
_journal_page_first 1629
_journal_paper_doi 10.1021/om901023n
_journal_volume 29
_journal_year 2010
_chemical_formula_sum 'C98 H100 B2 Cl8 N8 O2 Rh2'
_chemical_formula_weight 1932.90
_chemical_name_systematic
;
 ?
;
_space_group_IT_number 2
_symmetry_cell_setting triclinic
_symmetry_space_group_name_Hall '-P 1'
_symmetry_space_group_name_H-M 'P -1'
_atom_sites_solution_hydrogens geom
_atom_sites_solution_primary direct
_atom_sites_solution_secondary difmap
_audit_creation_date 2006-07-27
_audit_creation_method 'SHELXL, adapted and expanded'
_cell_angle_alpha 115.639(7)
_cell_angle_beta 111.926(7)
_cell_angle_gamma 94.289(10)
_cell_formula_units_Z 1
_cell_length_a 13.8374(10)
_cell_length_b 14.319(2)
_cell_length_c 14.5273(9)
_cell_measurement_reflns_used 103
_cell_measurement_temperature 208(2)
_cell_measurement_theta_max 25.000
_cell_measurement_theta_min 2.140
_cell_volume 2309.2(5)
_computing_data_collection
;
Nonius "Collect" program suite (Nonius, 1999)
;
_computing_data_reduction
;
Nonius "EvalCCD" program suite (Duisenberg, 1998)
;
_computing_molecular_graphics
;
PLATON (Spek, 2003)
;
_computing_structure_refinement 'SHELXL-97 (Sheldrick, 1997)'
_computing_structure_solution
;
DIRDIF (Beurskens et al., 1996),
PATTY (Beurskens et al., 1987)
;
_diffrn_ambient_temperature 208(2)
_diffrn_detector_area_resol_mean 18.4
_diffrn_measured_fraction_theta_full 0.993
_diffrn_measured_fraction_theta_max 0.993
_diffrn_measurement_device 'Nonius KappaCCD'
_diffrn_measurement_method 'area detector \f and \w scan'
_diffrn_radiation_monochromator graphite
_diffrn_radiation_source 'fine-focus sealed tube'
_diffrn_radiation_type MoK\a
_diffrn_radiation_wavelength 0.71073
_diffrn_reflns_av_R_equivalents 0.0573
_diffrn_reflns_av_sigmaI/netI 0.0598
_diffrn_reflns_limit_h_max 16
_diffrn_reflns_limit_h_min -16
_diffrn_reflns_limit_k_max 17
_diffrn_reflns_limit_k_min -17
_diffrn_reflns_limit_l_max 17
_diffrn_reflns_limit_l_min -17
_diffrn_reflns_number 25089
_diffrn_reflns_theta_full 25.00
_diffrn_reflns_theta_max 25.00
_diffrn_reflns_theta_min 2.14
_diffrn_standards_decay_% 0.000
_diffrn_standards_interval_time 0
_diffrn_standards_number 0
_exptl_absorpt_coefficient_mu 0.642
_exptl_absorpt_correction_T_max 0.920
_exptl_absorpt_correction_T_min 0.085
_exptl_absorpt_correction_type multi-scan
_exptl_absorpt_process_details 'SADABS multiscan (Sheldrick, 1996)'
_exptl_crystal_colour 'dark brown'
_exptl_crystal_density_diffrn 1.390
_exptl_crystal_density_method 'not measured'
_exptl_crystal_description 'rough rod'
_exptl_crystal_F_000 996
_exptl_crystal_size_max 0.72
_exptl_crystal_size_mid 0.24
_exptl_crystal_size_min 0.13
_refine_diff_density_max 0.692
_refine_diff_density_min -0.635
_refine_diff_density_rms 0.088
_refine_ls_extinction_method none
_refine_ls_goodness_of_fit_all 1.052
_refine_ls_goodness_of_fit_ref 1.052
_refine_ls_hydrogen_treatment constr
_refine_ls_matrix_type full
_refine_ls_number_parameters 545
_refine_ls_number_reflns 8074
_refine_ls_number_restraints 0
_refine_ls_restrained_S_all 1.052
_refine_ls_R_factor_all 0.0714
_refine_ls_R_factor_gt 0.0485
_refine_ls_R_factor_obs 0.0485
_refine_ls_shift/esd_max 0.001
_refine_ls_shift/esd_mean 0.000
_refine_ls_shift/su_max 0.001
_refine_ls_shift/su_mean 0.000
_refine_ls_structure_factor_coef Fsqd
_refine_ls_weighting_details
;
w=1/[\s^2^(Fo^2^)+(0.0379P)^2^+4.2236P] where P=(Fo^2^+2Fc^2^)/3
;
_refine_ls_weighting_scheme calc
_refine_ls_wR_factor_all 0.1101
_refine_ls_wR_factor_gt 0.1005
_refine_ls_wR_factor_obs 0.1005
_refine_ls_wR_factor_ref 0.1101
_reflns_number_gt 6527
_reflns_number_observed 6527
_reflns_number_total 8074
_reflns_observed_criterion >2sigma(I)
_reflns_threshold_expression >2sigma(I)
_cod_data_source_file om901023n_si_001.cif
_cod_data_source_block CREUS6
_cod_depositor_comments
;
The following automatic conversions were performed:
'_publ_contact_autor' tag replaced with '_publ_contact_author'.

Automatic conversion script
Id: cif_correct_tags 1440 2010-10-19 06:21:57Z saulius 

The following automatic conversions were performed:

'_geom_bond_publ_flag' value 'Y' changed to 'y' according to
/home/saulius/struct/CIF-dictionaries/cif_core.dic dictionary named
'cif_core.dic' version 2.4.1 from 2010-06-29 (69
times).

'_geom_angle_publ_flag' value 'Y' changed to 'y' according
to /home/saulius/struct/CIF-dictionaries/cif_core.dic dictionary
named 'cif_core.dic' version 2.4.1 from 2010-06-29 (111 times).

Automatic conversion script
Id: cif_fix_values 1715 2011-07-08 13:25:40Z adriana 
;
_cod_original_cell_volume 2309.1(4)
_cod_database_code 4067585

loop_
_symmetry_equiv_pos_as_xyz
'x, y, z'
'-x, -y, -z'

loop_
_atom_site_label
_atom_site_type_symbol
_atom_site_fract_x
_atom_site_fract_y
_atom_site_fract_z
_atom_site_U_iso_or_equiv
_atom_site_adp_type
_atom_site_occupancy
_atom_site_calc_flag
_atom_site_refinement_flags
Rh1 Rh 0.06103(2) -0.00679(2) 0.10799(3) 0.02077(10) Uani 1 d .
C1 C -0.0718(3) 0.0263(3) 0.0319(3) 0.0250(9) Uani 1 d .
O1 O -0.1433(2) 0.0463(2) 0.0590(2) 0.0343(7) Uani 1 d .
N1 N 0.1788(2) 0.1451(2) 0.2132(3) 0.0236(7) Uani 1 d .
N2 N -0.0073(3) -0.1722(3) 0.0337(3) 0.0275(7) Uani 1 d .
N3 N 0.0620(3) 0.0320(3) 0.2754(3) 0.0268(7) Uani 1 d .
N4 N 0.2035(2) -0.0542(2) 0.1868(3) 0.0243(7) Uani 1 d .
C11 C 0.2954(3) 0.0262(3) 0.2107(3) 0.0286(9) Uani 1 d .
H11A H 0.3007 0.0078 0.1398 0.034 Uiso 1 calc R
H11B H 0.3631 0.0251 0.2650 0.034 Uiso 1 calc R
C12 C 0.2806(3) 0.1374(3) 0.2599(3) 0.0270(9) Uani 1 d .
C13 C 0.3659(3) 0.2277(3) 0.3478(4) 0.0383(11) Uani 1 d .
H13 H 0.4359 0.2209 0.3808 0.046 Uiso 1 calc R
C14 C 0.3475(4) 0.3274(4) 0.3865(4) 0.0451(12) Uani 1 d .
H14 H 0.4049 0.3897 0.4451 0.054 Uiso 1 calc R
C15 C 0.2438(4) 0.3350(3) 0.3386(4) 0.0383(10) Uani 1 d .
H15 H 0.2297 0.4025 0.3640 0.046 Uiso 1 calc R
C16 C 0.1615(3) 0.2429(3) 0.2534(3) 0.0278(9) Uani 1 d .
H16 H 0.0906 0.2483 0.2221 0.033 Uiso 1 calc R
C21 C 0.1840(3) -0.1654(3) 0.0963(3) 0.0266(9) Uani 1 d .
H21A H 0.2320 -0.2013 0.1293 0.032 Uiso 1 calc R
H21B H 0.2003 -0.1629 0.0372 0.032 Uiso 1 calc R
C22 C 0.0678(3) -0.2280(3) 0.0441(3) 0.0275(9) Uani 1 d .
C23 C 0.0372(4) -0.3375(3) 0.0039(4) 0.0373(10) Uani 1 d .
H23 H 0.0901 -0.3747 0.0125 0.045 Uiso 1 calc R
C24 C -0.0708(4) -0.3917(4) -0.0486(4) 0.0440(12) Uani 1 d .
H24 H -0.0925 -0.4664 -0.0770 0.053 Uiso 1 calc R
C25 C -0.1471(4) -0.3357(4) -0.0594(4) 0.0406(11) Uani 1 d .
H25 H -0.2216 -0.3717 -0.0959 0.049 Uiso 1 calc R
C26 C -0.1122(3) -0.2254(3) -0.0154(3) 0.0341(10) Uani 1 d .
H26 H -0.1641 -0.1866 -0.0202 0.041 Uiso 1 calc R
C31 C 0.2085(3) -0.0526(3) 0.2912(3) 0.0301(9) Uani 1 d .
H31A H 0.2848 -0.0306 0.3469 0.036 Uiso 1 calc R
H31B H 0.1756 -0.1259 0.2714 0.036 Uiso 1 calc R
C32 C 0.1518(3) 0.0218(3) 0.3455(3) 0.0267(9) Uani 1 d .
C33 C 0.1856(4) 0.0727(4) 0.4623(3) 0.0375(10) Uani 1 d .
H33 H 0.2487 0.0655 0.5106 0.045 Uiso 1 calc R
C34 C 0.1258(4) 0.1341(4) 0.5072(4) 0.0488(13) Uani 1 d .
H34 H 0.1478 0.1693 0.5864 0.059 Uiso 1 calc R
C35 C 0.0338(4) 0.1433(4) 0.4352(4) 0.0501(13) Uani 1 d .
H35 H -0.0086 0.1842 0.4640 0.060 Uiso 1 calc R
C36 C 0.0047(3) 0.0914(4) 0.3198(4) 0.0359(10) Uani 1 d .
H36 H -0.0580 0.0981 0.2705 0.043 Uiso 1 calc R
B1 B 0.7677(3) 0.3049(4) 0.5764(4) 0.0257(10) Uani 1 d .
C41 C 0.7702(3) 0.3723(3) 0.5092(3) 0.0263(9) Uani 1 d .
C42 C 0.6733(3) 0.3643(3) 0.4234(3) 0.0308(9) Uani 1 d .
H42 H 0.6088 0.3162 0.4022 0.037 Uiso 1 calc R
C43 C 0.6679(3) 0.4238(3) 0.3684(3) 0.0334(10) Uani 1 d .
H43 H 0.6004 0.4157 0.3123 0.040 Uiso 1 calc R
C44 C 0.7599(4) 0.4948(3) 0.3948(4) 0.0339(10) Uani 1 d .
C45 C 0.8576(3) 0.5007(3) 0.4750(4) 0.0351(10) Uani 1 d .
H45 H 0.9223 0.5459 0.4926 0.042 Uiso 1 calc R
C46 C 0.8619(3) 0.4409(3) 0.5301(3) 0.0301(9) Uani 1 d .
H46 H 0.9300 0.4472 0.5839 0.036 Uiso 1 calc R
C47 C 0.7550(4) 0.5614(4) 0.3371(5) 0.0571(14) Uani 1 d .
H47A H 0.7090 0.5161 0.2554 0.086 Uiso 1 calc R
H47B H 0.8275 0.5907 0.3506 0.086 Uiso 1 calc R
H47C H 0.7252 0.6201 0.3680 0.086 Uiso 1 calc R
C51 C 0.6962(3) 0.1793(3) 0.4786(3) 0.0278(9) Uani 1 d .
C52 C 0.7205(3) 0.1230(3) 0.3877(4) 0.0343(10) Uani 1 d .
H52 H 0.7734 0.1606 0.3805 0.041 Uiso 1 calc R
C53 C 0.6701(4) 0.0142(3) 0.3074(4) 0.0381(11) Uani 1 d .
H53 H 0.6903 -0.0198 0.2485 0.046 Uiso 1 calc R
C54 C 0.5904(4) -0.0450(3) 0.3129(4) 0.0396(11) Uani 1 d .
C55 C 0.5637(3) 0.0096(3) 0.4006(4) 0.0366(10) Uani 1 d .
H55 H 0.5089 -0.0278 0.4057 0.044 Uiso 1 calc R
C56 C 0.6153(3) 0.1178(3) 0.4814(4) 0.0316(9) Uani 1 d .
H56 H 0.5950 0.1510 0.5403 0.038 Uiso 1 calc R
C57 C 0.5357(5) -0.1636(4) 0.2268(5) 0.0639(16) Uani 1 d .
H57A H 0.4632 -0.1726 0.1731 0.096 Uiso 1 calc R
H57B H 0.5313 -0.2025 0.2662 0.096 Uiso 1 calc R
H57C H 0.5776 -0.1917 0.1856 0.096 Uiso 1 calc R
C61 C 0.8910(3) 0.3054(3) 0.6527(3) 0.0266(9) Uani 1 d .
C62 C 0.9231(3) 0.2124(3) 0.6388(3) 0.0305(9) Uani 1 d .
H62 H 0.8721 0.1451 0.5818 0.037 Uiso 1 calc R
C63 C 1.0269(4) 0.2139(4) 0.7048(4) 0.0377(10) Uani 1 d .
H63 H 1.0430 0.1483 0.6936 0.045 Uiso 1 calc R
C64 C 1.1065(3) 0.3100(4) 0.7866(4) 0.0374(11) Uani 1 d .
C65 C 1.0769(3) 0.4043(4) 0.8045(4) 0.0391(11) Uani 1 d .
H65 H 1.1287 0.4713 0.8606 0.047 Uiso 1 calc R
C66 C 0.9718(3) 0.4009(4) 0.7407(3) 0.0353(10) Uani 1 d .
H66 H 0.9540 0.4666 0.7577 0.042 Uiso 1 calc R
C67 C 1.2221(4) 0.3121(5) 0.8506(4) 0.0559(14) Uani 1 d .
H67A H 1.2225 0.2464 0.8549 0.084 Uiso 1 calc R
H67B H 1.2549 0.3740 0.9273 0.084 Uiso 1 calc R
H67C H 1.2631 0.3173 0.8106 0.084 Uiso 1 calc R
C71 C 0.7109(3) 0.3559(3) 0.6614(3) 0.0268(9) Uani 1 d .
C72 C 0.7341(3) 0.3412(3) 0.7559(4) 0.0314(9) Uani 1 d .
H72 H 0.7875 0.3064 0.7735 0.038 Uiso 1 calc R
C73 C 0.6824(3) 0.3754(3) 0.8244(4) 0.0347(10) Uani 1 d .
H73 H 0.7021 0.3636 0.8870 0.042 Uiso 1 calc R
C74 C 0.6024(3) 0.4264(3) 0.8038(4) 0.0341(10) Uani 1 d .
C75 C 0.5794(4) 0.4448(4) 0.7127(4) 0.0417(11) Uani 1 d .
H75 H 0.5270 0.4810 0.6966 0.050 Uiso 1 calc R
C76 C 0.6321(3) 0.4111(3) 0.6449(4) 0.0366(10) Uani 1 d .
H76 H 0.6142 0.4259 0.5845 0.044 Uiso 1 calc R
C77 C 0.5430(4) 0.4597(4) 0.8758(4) 0.0494(12) Uani 1 d .
H77A H 0.5763 0.4481 0.9403 0.074 Uiso 1 calc R
H77B H 0.4676 0.4169 0.8300 0.074 Uiso 1 calc R
H77C H 0.5470 0.5356 0.9036 0.074 Uiso 1 calc R
C81 C 0.4098(5) 0.1125(5) 0.0335(5) 0.0731(17) Uani 1 d .
H81A H 0.4369 0.0989 -0.0232 0.088 Uiso 1 calc R
H81B H 0.3394 0.0590 -0.0046 0.088 Uiso 1 calc R
Cl1 Cl 0.50054(12) 0.09692(14) 0.14371(13) 0.0692(4) Uani 1 d .
Cl2 Cl 0.39255(14) 0.24104(17) 0.0838(2) 0.1079(7) Uani 1 d .
C82 C 0.7754(4) 0.2544(4) 0.1934(4) 0.0560(14) Uani 1 d .
H82A H 0.7611 0.2833 0.2603 0.067 Uiso 1 calc R
H82B H 0.7751 0.1791 0.1704 0.067 Uiso 1 calc R
Cl3 Cl 0.90191(11) 0.32842(12) 0.23014(14) 0.0747(5) Uani 1 d .
Cl4 Cl 0.67301(14) 0.2593(2) 0.08168(15) 0.1042(7) Uani 1 d .

loop_
_atom_site_aniso_label
_atom_site_aniso_U_11
_atom_site_aniso_U_22
_atom_site_aniso_U_33
_atom_site_aniso_U_23
_atom_site_aniso_U_13
_atom_site_aniso_U_12
Rh1 0.02091(16) 0.02106(16) 0.01845(15) 0.01029(12) 0.00649(12) 0.00611(11)
C1 0.025(2) 0.020(2) 0.019(2) 0.0088(17) 0.0013(17) 0.0021(16)
O1 0.0308(16) 0.0518(19) 0.0326(16) 0.0244(15) 0.0202(14) 0.0217(14)
N1 0.0259(17) 0.0222(17) 0.0197(16) 0.0108(14) 0.0076(14) 0.0027(13)
N2 0.0312(19) 0.0255(18) 0.0209(17) 0.0110(15) 0.0086(15) 0.0029(15)
N3 0.0285(18) 0.0322(19) 0.0224(17) 0.0163(16) 0.0107(15) 0.0089(15)
N4 0.0265(17) 0.0244(17) 0.0218(17) 0.0125(15) 0.0092(14) 0.0099(14)
C11 0.0185(19) 0.034(2) 0.032(2) 0.018(2) 0.0069(17) 0.0097(17)
C12 0.021(2) 0.030(2) 0.026(2) 0.0161(19) 0.0053(17) 0.0012(17)
C13 0.029(2) 0.037(3) 0.039(3) 0.020(2) 0.007(2) 0.0017(19)
C14 0.036(3) 0.032(3) 0.036(3) 0.006(2) 0.003(2) -0.007(2)
C15 0.046(3) 0.027(2) 0.034(2) 0.009(2) 0.018(2) 0.005(2)
C16 0.031(2) 0.028(2) 0.023(2) 0.0112(18) 0.0114(18) 0.0088(17)
C21 0.032(2) 0.025(2) 0.026(2) 0.0139(18) 0.0135(18) 0.0133(17)
C22 0.041(2) 0.024(2) 0.0184(19) 0.0106(17) 0.0146(18) 0.0080(18)
C23 0.055(3) 0.024(2) 0.032(2) 0.014(2) 0.020(2) 0.011(2)
C24 0.064(3) 0.028(2) 0.034(3) 0.013(2) 0.021(2) 0.004(2)
C25 0.044(3) 0.038(3) 0.025(2) 0.013(2) 0.009(2) -0.009(2)
C26 0.037(2) 0.035(2) 0.026(2) 0.016(2) 0.0106(19) 0.0031(19)
C31 0.039(2) 0.032(2) 0.026(2) 0.0199(19) 0.0141(19) 0.0160(19)
C32 0.030(2) 0.026(2) 0.025(2) 0.0155(18) 0.0107(18) 0.0043(17)
C33 0.043(3) 0.041(3) 0.022(2) 0.016(2) 0.0074(19) 0.011(2)
C34 0.060(3) 0.059(3) 0.025(2) 0.015(2) 0.023(2) 0.022(3)
C35 0.057(3) 0.065(3) 0.040(3) 0.025(3) 0.031(3) 0.033(3)
C36 0.035(2) 0.046(3) 0.036(2) 0.023(2) 0.021(2) 0.019(2)
B1 0.023(2) 0.024(2) 0.028(2) 0.013(2) 0.0097(19) 0.0055(18)
C41 0.028(2) 0.022(2) 0.027(2) 0.0107(18) 0.0131(18) 0.0063(16)
C42 0.028(2) 0.029(2) 0.032(2) 0.0154(19) 0.0104(18) 0.0024(17)
C43 0.033(2) 0.037(2) 0.028(2) 0.018(2) 0.0101(19) 0.0115(19)
C44 0.044(3) 0.034(2) 0.034(2) 0.021(2) 0.022(2) 0.017(2)
C45 0.033(2) 0.034(2) 0.044(3) 0.021(2) 0.021(2) 0.0050(19)
C46 0.027(2) 0.030(2) 0.032(2) 0.017(2) 0.0109(18) 0.0051(17)
C47 0.065(4) 0.062(4) 0.070(4) 0.053(3) 0.031(3) 0.022(3)
C51 0.023(2) 0.031(2) 0.028(2) 0.0196(19) 0.0049(17) 0.0067(17)
C52 0.034(2) 0.033(2) 0.034(2) 0.017(2) 0.014(2) 0.0052(19)
C53 0.047(3) 0.033(2) 0.026(2) 0.011(2) 0.012(2) 0.009(2)
C54 0.038(3) 0.030(2) 0.031(2) 0.014(2) 0.000(2) 0.002(2)
C55 0.026(2) 0.034(2) 0.040(3) 0.021(2) 0.0027(19) 0.0001(18)
C56 0.025(2) 0.034(2) 0.033(2) 0.019(2) 0.0093(18) 0.0055(18)
C57 0.065(4) 0.039(3) 0.046(3) 0.006(3) 0.008(3) -0.010(3)
C61 0.027(2) 0.033(2) 0.025(2) 0.0172(19) 0.0143(17) 0.0084(17)
C62 0.034(2) 0.035(2) 0.029(2) 0.021(2) 0.0138(19) 0.0092(19)
C63 0.041(3) 0.052(3) 0.043(3) 0.035(2) 0.026(2) 0.023(2)
C64 0.030(2) 0.062(3) 0.029(2) 0.029(2) 0.0136(19) 0.013(2)
C65 0.034(2) 0.046(3) 0.023(2) 0.010(2) 0.0084(19) 0.005(2)
C66 0.033(2) 0.039(3) 0.027(2) 0.013(2) 0.0119(19) 0.008(2)
C67 0.031(3) 0.097(4) 0.048(3) 0.044(3) 0.014(2) 0.025(3)
C71 0.023(2) 0.020(2) 0.029(2) 0.0093(18) 0.0092(17) 0.0010(16)
C72 0.035(2) 0.031(2) 0.036(2) 0.020(2) 0.0179(19) 0.0155(19)
C73 0.038(2) 0.033(2) 0.034(2) 0.017(2) 0.018(2) 0.0076(19)
C74 0.030(2) 0.027(2) 0.034(2) 0.007(2) 0.0136(19) 0.0015(18)
C75 0.035(2) 0.045(3) 0.048(3) 0.024(2) 0.019(2) 0.022(2)
C76 0.034(2) 0.040(3) 0.036(2) 0.022(2) 0.012(2) 0.013(2)
C77 0.050(3) 0.048(3) 0.049(3) 0.016(3) 0.030(3) 0.015(2)
C81 0.065(4) 0.089(5) 0.065(4) 0.045(4) 0.022(3) 0.018(3)
Cl1 0.0633(9) 0.0865(11) 0.0647(9) 0.0449(9) 0.0263(7) 0.0246(8)
Cl2 0.0595(10) 0.0990(14) 0.155(2) 0.0738(15) 0.0249(11) 0.0308(10)
C82 0.058(3) 0.051(3) 0.052(3) 0.014(3) 0.033(3) 0.012(3)
Cl3 0.0505(8) 0.0651(9) 0.0742(10) 0.0064(8) 0.0311(8) 0.0053(7)
Cl4 0.0576(10) 0.183(2) 0.0621(10) 0.0503(13) 0.0295(8) 0.0411(12)

loop_
_atom_type_symbol
_atom_type_description
_atom_type_scat_dispersion_real
_atom_type_scat_dispersion_imag
_atom_type_scat_source
C C 0.0033 0.0016 'International Tables Vol C Tables 4.2.6.8 and 6.1.1.4'
H H 0.0000 0.0000 'International Tables Vol C Tables 4.2.6.8 and 6.1.1.4'
N N 0.0061 0.0033 'International Tables Vol C Tables 4.2.6.8 and 6.1.1.4'
O O 0.0106 0.0060 'International Tables Vol C Tables 4.2.6.8 and 6.1.1.4'
B B 0.0013 0.0007 'International Tables Vol C Tables 4.2.6.8 and 6.1.1.4'
Rh Rh -1.1178 0.9187 'International Tables Vol C Tables 4.2.6.8 and 6.1.1.4'
Cl Cl 0.1484 0.1585 'International Tables Vol C Tables 4.2.6.8 and 6.1.1.4'

loop_
_geom_angle_atom_site_label_1
_geom_angle_atom_site_label_2
_geom_angle_atom_site_label_3
_geom_angle
_geom_angle_site_symmetry_1
_geom_angle_site_symmetry_3
_geom_angle_publ_flag
C1 Rh1 C1 79.05(18) . 2 y
C1 Rh1 N2 97.38(14) . . y
C1 Rh1 N2 92.05(14) 2 . y
C1 Rh1 N1 103.36(13) . . y
C1 Rh1 N1 92.92(13) 2 . y
N2 Rh1 N1 159.24(12) . . y
C1 Rh1 N4 176.50(14) . . y
C1 Rh1 N4 100.79(13) 2 . y
N2 Rh1 N4 79.13(12) . . y
N1 Rh1 N4 80.14(12) . . y
C1 Rh1 N3 102.17(14) . . y
C1 Rh1 N3 173.99(14) 2 . y
N2 Rh1 N3 93.62(12) . . y
N1 Rh1 N3 81.07(12) . . y
N4 Rh1 N3 78.36(12) . . y
C1 Rh1 Rh1 39.77(12) . 2 y
C1 Rh1 Rh1 39.28(11) 2 2 y
N2 Rh1 Rh1 96.09(9) . 2 y
N1 Rh1 Rh1 100.49(8) . 2 y
N4 Rh1 Rh1 139.96(8) . 2 y
N3 Rh1 Rh1 141.62(8) . 2 y
O1 C1 Rh1 129.5(3) . . y
O1 C1 Rh1 129.4(3) . 2 y
Rh1 C1 Rh1 100.95(18) . 2 y
C16 N1 C12 118.8(3) . . y
C16 N1 Rh1 127.4(3) . . y
C12 N1 Rh1 112.5(2) . . y
C26 N2 C22 118.8(3) . . y
C26 N2 Rh1 127.8(3) . . y
C22 N2 Rh1 113.4(3) . . y
C36 N3 C32 119.0(3) . . y
C36 N3 Rh1 125.4(3) . . y
C32 N3 Rh1 112.1(2) . . y
C11 N4 C21 114.5(3) . . y
C11 N4 C31 113.1(3) . . y
C21 N4 C31 111.2(3) . . y
C11 N4 Rh1 103.4(2) . . y
C21 N4 Rh1 103.4(2) . . y
C31 N4 Rh1 110.5(2) . . y
N4 C11 C12 110.6(3) . . y
N1 C12 C13 121.2(4) . . y
N1 C12 C11 116.5(3) . . y
C13 C12 C11 122.3(3) . . y
C14 C13 C12 119.4(4) . . y
C13 C14 C15 119.2(4) . . y
C16 C15 C14 119.3(4) . . y
N1 C16 C15 122.1(4) . . y
N4 C21 C22 109.7(3) . . y
N2 C22 C23 121.1(4) . . y
N2 C22 C21 116.7(3) . . y
C23 C22 C21 122.1(4) . . y
C24 C23 C22 119.7(4) . . y
C23 C24 C25 119.5(4) . . y
C24 C25 C26 118.8(4) . . y
N2 C26 C25 122.2(4) . . y
N4 C31 C32 113.4(3) . . y
N3 C32 C33 121.0(4) . . y
N3 C32 C31 117.2(3) . . y
C33 C32 C31 121.6(4) . . y
C34 C33 C32 119.4(4) . . y
C35 C34 C33 119.3(4) . . y
C34 C35 C36 118.6(4) . . y
N3 C36 C35 122.6(4) . . y
C51 B1 C71 109.2(3) . . y
C51 B1 C61 108.6(3) . . y
C71 B1 C61 108.8(3) . . y
C51 B1 C41 107.6(3) . . y
C71 B1 C41 111.2(3) . . y
C61 B1 C41 111.4(3) . . y
C46 C41 C42 114.1(4) . . y
C46 C41 B1 126.0(3) . . y
C42 C41 B1 119.9(3) . . y
C43 C42 C41 123.2(4) . . y
C44 C43 C42 121.1(4) . . y
C43 C44 C45 117.1(4) . . y
C43 C44 C47 121.7(4) . . y
C45 C44 C47 121.2(4) . . y
C44 C45 C46 121.2(4) . . y
C41 C46 C45 123.2(4) . . y
C56 C51 C52 114.5(4) . . y
C56 C51 B1 125.5(4) . . y
C52 C51 B1 119.8(4) . . y
C53 C52 C51 123.2(4) . . y
C54 C53 C52 120.8(4) . . y
C55 C54 C53 116.9(4) . . y
C55 C54 C57 121.8(5) . . y
C53 C54 C57 121.4(5) . . y
C54 C55 C56 122.0(4) . . y
C55 C56 C51 122.5(4) . . y
C62 C61 C66 114.0(4) . . y
C62 C61 B1 123.9(4) . . y
C66 C61 B1 122.1(4) . . y
C63 C62 C61 123.3(4) . . y
C64 C63 C62 121.0(4) . . y
C63 C64 C65 117.2(4) . . y
C63 C64 C67 121.3(5) . . y
C65 C64 C67 121.5(4) . . y
C64 C65 C66 120.8(4) . . y
C65 C66 C61 123.5(4) . . y
C72 C71 C76 113.6(4) . . y
C72 C71 B1 121.1(3) . . y
C76 C71 B1 125.2(4) . . y
C73 C72 C71 123.2(4) . . y
C72 C73 C74 122.0(4) . . y
C73 C74 C75 116.3(4) . . y
C73 C74 C77 121.9(4) . . y
C75 C74 C77 121.8(4) . . y
C76 C75 C74 121.4(4) . . y
C75 C76 C71 123.5(4) . . y
Cl2 C81 Cl1 111.8(4) . . y
Cl3 C82 Cl4 111.2(3) . . y

loop_
_geom_bond_atom_site_label_1
_geom_bond_atom_site_label_2
_geom_bond_distance
_geom_bond_site_symmetry_2
_geom_bond_publ_flag
Rh1 C1 1.972(4) . y
Rh1 C1 1.993(4) 2 y
Rh1 N2 2.088(3) . y
Rh1 N1 2.111(3) . y
Rh1 N4 2.201(3) . y
Rh1 N3 2.242(3) . y
Rh1 Rh1 3.0586(6) 2 y
C1 O1 1.205(5) . y
C1 Rh1 1.993(4) 2 y
N1 C16 1.343(5) . y
N1 C12 1.354(5) . y
N2 C26 1.338(5) . y
N2 C22 1.360(5) . y
N3 C36 1.332(5) . y
N3 C32 1.347(5) . y
N4 C11 1.473(5) . y
N4 C21 1.482(5) . y
N4 C31 1.483(5) . y
C11 C12 1.503(5) . y
C12 C13 1.384(6) . y
C13 C14 1.373(6) . y
C14 C15 1.377(6) . y
C15 C16 1.371(6) . y
C21 C22 1.500(5) . y
C22 C23 1.379(6) . y
C23 C24 1.371(6) . y
C24 C25 1.376(7) . y
C25 C26 1.386(6) . y
C31 C32 1.494(5) . y
C32 C33 1.384(5) . y
C33 C34 1.377(6) . y
C34 C35 1.372(6) . y
C35 C36 1.378(6) . y
B1 C51 1.644(6) . y
B1 C71 1.646(6) . y
B1 C61 1.648(6) . y
B1 C41 1.650(6) . y
C41 C46 1.390(5) . y
C41 C42 1.404(5) . y
C42 C43 1.387(6) . y
C43 C44 1.381(6) . y
C44 C45 1.383(6) . y
C44 C47 1.508(6) . y
C45 C46 1.394(6) . y
C51 C56 1.395(6) . y
C51 C52 1.400(6) . y
C52 C53 1.390(6) . y
C53 C54 1.387(6) . y
C54 C55 1.380(6) . y
C54 C57 1.511(6) . y
C55 C56 1.387(6) . y
C61 C62 1.391(6) . y
C61 C66 1.395(6) . y
C62 C63 1.390(6) . y
C63 C64 1.378(6) . y
C64 C65 1.384(6) . y
C64 C67 1.510(6) . y
C65 C66 1.387(6) . y
C71 C72 1.401(6) . y
C71 C76 1.402(6) . y
C72 C73 1.381(6) . y
C73 C74 1.383(6) . y
C74 C75 1.387(6) . y
C74 C77 1.504(6) . y
C75 C76 1.383(6) . y
C81 Cl2 1.736(7) . y
C81 Cl1 1.743(6) . y
C82 Cl3 1.735(5) . y
C82 Cl4 1.745(6) . y
